data_7114201
loop_
_publ_author_name
'Aime, Silvio'
'Barge, Alessandro'
'Batsanov, Andrei S.'
'Botta, Mauro'
'Castelli, Daniela Delli'
'Fedeli, Franco'
'Mortillaro, Armando'
'Parker, David'
'Puschmann, Horst'

_publ_section_title
;
 Controlling the variation of axial water exchange rates in macrocyclic
 lanthanide(iii) complexesElectronic supplementary information (ESI)
 available: experimental section. See
 http://www.rsc.org/suppdata/cc/b2/b202862j/
;
_journal_issue 10
_journal_name_full 'Chemical Communications'
_journal_page_first 1120
_journal_paper_doi 10.1039/b202862j
_journal_year 2002
_chemical_absolute_configuration ad
_chemical_formula_moiety 'C48 H66 Lu N8 O5 3+,3(C F3 O3 S 1-),3(H2 O)'
_chemical_formula_sum 'C51 H72 F9 Lu N8 O17 S3'
_chemical_formula_weight 1511.32
_chemical_name_systematic
; 
? 
;
_space_group_IT_number 4
_symmetry_cell_setting monoclinic
_symmetry_space_group_name_Hall 'P 2yb'
_symmetry_space_group_name_H-M 'P 1 21 1'
_atom_sites_solution_hydrogens geom
_atom_sites_solution_primary direct
_atom_sites_solution_secondary difmap
_audit_creation_method SHELXL-97
_cell_angle_alpha 90.00
_cell_angle_beta 102.69(1)
_cell_angle_gamma 90.00
_cell_formula_units_Z 2
_cell_length_a 14.3873(15)
_cell_length_b 11.9307(12)
_cell_length_c 19.289(2)
_cell_measurement_reflns_used 999
_cell_measurement_temperature 120(2)
_cell_measurement_theta_max 23.31
_cell_measurement_theta_min 12.08
_cell_volume 3230.1(6)
_computing_cell_refinement 'SMART version 5.060 (Bruker, 1999)'
_computing_data_collection 'SMART version 5.060 (Bruker, 1999)'
_computing_data_reduction 'SAINT version 6.02A (Bruker, 2001)'
_computing_molecular_graphics 'SHELXTL version 5.10 (Bruker, 1997)'
_computing_publication_material 'SHELXTL version 5.10 (Bruker, 1997)'
_computing_structure_refinement 'SHELXL-97 (Sheldrick, 1997)'
_computing_structure_solution 'SHELXS-97 (Sheldrick, 1990)'
_diffrn_ambient_temperature 120(2)
_diffrn_detector_area_resol_mean 8
_diffrn_measured_fraction_theta_full 1.000
_diffrn_measured_fraction_theta_max 1.000
_diffrn_measurement_device_type 'SMART 1K CCD area detector'
_diffrn_measurement_method '\w scans'
_diffrn_radiation_monochromator graphite
_diffrn_radiation_source 'fine-focus sealed tube'
_diffrn_radiation_type MoK\a
_diffrn_radiation_wavelength 0.71073
_diffrn_reflns_av_R_equivalents 0.0824
_diffrn_reflns_av_sigmaI/netI 0.0504
_diffrn_reflns_limit_h_max 18
_diffrn_reflns_limit_h_min -19
_diffrn_reflns_limit_k_max 15
_diffrn_reflns_limit_k_min -15
_diffrn_reflns_limit_l_max 25
_diffrn_reflns_limit_l_min -25
_diffrn_reflns_number 47962
_diffrn_reflns_theta_full 28.00
_diffrn_reflns_theta_max 28.00
_diffrn_reflns_theta_min 1.08
_diffrn_standards_decay_% 0
_exptl_absorpt_coefficient_mu 1.721
_exptl_absorpt_correction_T_max 0.7625
_exptl_absorpt_correction_T_min 0.5104
_exptl_absorpt_correction_type integration
_exptl_absorpt_process_details 'XPREP (SHELXTL), R(int)=0.093 before correction'
_exptl_crystal_colour colourless
_exptl_crystal_density_diffrn 1.554
_exptl_crystal_density_meas ?
_exptl_crystal_density_method 'not measured'
_exptl_crystal_description 'oblique block'
_exptl_crystal_F_000 1540
_exptl_crystal_size_max 0.53
_exptl_crystal_size_mid 0.26
_exptl_crystal_size_min 0.18
_refine_diff_density_max 1.650
_refine_diff_density_min -1.085
_refine_diff_density_rms 0.085
_refine_ls_abs_structure_details 'Flack H D (1983), Acta Cryst. A39, 876-881'
_refine_ls_abs_structure_Flack -0.023(3)
_refine_ls_extinction_method none
_refine_ls_goodness_of_fit_ref 1.072
_refine_ls_hydrogen_treatment mixed
_refine_ls_matrix_type full
_refine_ls_number_parameters 817
_refine_ls_number_reflns 15564
_refine_ls_number_restraints 1
_refine_ls_restrained_S_all 1.071
_refine_ls_R_factor_all 0.0311
_refine_ls_R_factor_gt 0.0292
_refine_ls_shift/su_max 0.002
_refine_ls_shift/su_mean 0.000
_refine_ls_structure_factor_coef Fsqd
_refine_ls_weighting_details 'calc w=1/[\s^2^(Fo^2^)+(0.0147P)^2^+3.9888P] where P=(Fo^2^+2Fc^2^)/3'
_refine_ls_weighting_scheme calc
_refine_ls_wR_factor_gt 0.0570
_refine_ls_wR_factor_ref 0.0589
_reflns_Friedel_coverage 0.904
_reflns_number_gt 15040
_reflns_number_total 15564
_reflns_threshold_expression I>2\s(I)
_cod_data_source_file b202862j.txt
_cod_data_source_block 8c
_cod_depositor_comments
;
The following automatic conversions were performed:

'_symmetry_cell_setting' value 'Monoclinic' changed to 'monoclinic'
according to
/usr/data/users/saulius/automatic-downloads/retrospective/RSC/lib/dictionaries/cif_core.dic
dictionary named 'cif_core.dic' version 2.4.2 from 2011-04-26.

Automatic conversion script
Id: cif_fix_values 2281 2013-09-26 08:29:07Z andrius 

The following automatic conversions were performed:

'_exptl_crystal_density_meas' value 'not measured' was changed to '?'
- the value is perceived as not measured.

Automatic conversion script
Id: cif_fix_values 3008 2015-01-20 13:52:24Z robertas 
;
_cod_original_sg_symbol_H-M P21
_cod_database_code 7114201

loop_
_symmetry_equiv_pos_as_xyz
'x, y, z'
'-x, y+1/2, -z'

loop_
_atom_site_label
_atom_site_type_symbol
_atom_site_fract_x
_atom_site_fract_y
_atom_site_fract_z
_atom_site_U_iso_or_equiv
_atom_site_adp_type
_atom_site_occupancy
_atom_site_symmetry_multiplicity
_atom_site_calc_flag
_atom_site_refinement_flags
Lu Lu 0.303393(7) 0.701135(10) 0.718146(4) 0.01292(3) Uani 1 1 d .
O1 O 0.17491(16) 0.64407(16) 0.76138(10) 0.0167(4) Uani 1 1 d .
O2 O 0.38542(16) 0.65911(17) 0.82978(9) 0.0187(4) Uani 1 1 d .
O3 O 0.43593(15) 0.63095(17) 0.68676(10) 0.0170(4) Uani 1 1 d .
O4 O 0.22653(16) 0.62197(16) 0.61413(9) 0.0158(4) Uani 1 1 d .
O5 O 0.30425(16) 0.49876(17) 0.73044(10) 0.0188(4) Uani 1 1 d .
H051 H 0.3479 0.4691 0.7611 0.045(13) Uiso 1 1 d R
H052 H 0.2583 0.4594 0.7365 0.028(11) Uiso 1 1 d R
N1 N 0.15523(18) 0.82591(19) 0.67194(11) 0.0133(4) Uani 1 1 d .
N2 N 0.2800(2) 0.85115(19) 0.81315(11) 0.0173(5) Uani 1 1 d .
N3 N 0.44863(19) 0.8391(2) 0.74839(12) 0.0166(5) Uani 1 1 d .
N4 N 0.3242(2) 0.81654(19) 0.60677(11) 0.0161(5) Uani 1 1 d .
N11 N 0.0190(2) 0.6510(2) 0.76565(12) 0.0206(5) Uani 1 1 d .
H11 H -0.0373 0.6803 0.7477 0.046(13) Uiso 1 1 d R
N21 N 0.4203(2) 0.6695(2) 0.94921(12) 0.0220(6) Uani 1 1 d .
H21 H 0.4118 0.7041 0.9877 0.032(9) Uiso 1 1 d R
N31 N 0.5941(2) 0.6248(2) 0.69031(13) 0.0222(5) Uani 1 1 d .
H31 H 0.6503 0.6557 0.7060 0.019(9) Uiso 1 1 d R
N41 N 0.19348(19) 0.5965(2) 0.49562(11) 0.0176(5) Uani 1 1 d .
H41 H 0.2016 0.6187 0.4538 0.025(10) Uiso 1 1 d R
C1 C 0.1507(2) 0.9260(2) 0.71766(14) 0.0182(6) Uani 1 1 d .
H1A H 0.0868 0.9582 0.7096 0.022 Uiso 1 1 d R
H1B H 0.1923 0.9851 0.7043 0.022 Uiso 1 1 d R
C2 C 0.1830(2) 0.8982(2) 0.79673(14) 0.0183(6) Uani 1 1 d .
H2A H 0.1836 0.9693 0.8245 0.022 Uiso 1 1 d R
H2B H 0.1382 0.8449 0.8116 0.022 Uiso 1 1 d R
C3 C 0.3497(2) 0.9446(2) 0.81616(14) 0.0198(6) Uani 1 1 d .
H3A H 0.3547 0.9898 0.8602 0.024 Uiso 1 1 d R
H3B H 0.3271 0.9960 0.7754 0.024 Uiso 1 1 d R
C4 C 0.4487(2) 0.9041(2) 0.81470(14) 0.0211(6) Uani 1 1 d .
H4A H 0.4925 0.9690 0.8164 0.025 Uiso 1 1 d R
H4B H 0.4726 0.8542 0.8560 0.025 Uiso 1 1 d R
C5 C 0.4494(2) 0.9220(2) 0.69010(15) 0.0212(6) Uani 1 1 d .
H5A H 0.5133 0.9530 0.6941 0.025 Uiso 1 1 d R
H5B H 0.4075 0.9862 0.6957 0.025 Uiso 1 1 d R
C6 C 0.4193(2) 0.8686(2) 0.61669(14) 0.0180(5) Uani 1 1 d .
H6A H 0.4179 0.9284 0.5802 0.022 Uiso 1 1 d R
H6B H 0.4645 0.8094 0.6091 0.022 Uiso 1 1 d R
C7 C 0.2491(2) 0.9057(2) 0.59019(14) 0.0179(6) Uani 1 1 d .
H7A H 0.2431 0.9331 0.5408 0.021 Uiso 1 1 d R
H7B H 0.2709 0.9705 0.6224 0.021 Uiso 1 1 d R
C8 C 0.1526(2) 0.8660(2) 0.59788(13) 0.0182(6) Uani 1 1 d .
H8A H 0.1084 0.9308 0.5879 0.022 Uiso 1 1 d R
H8B H 0.1288 0.8042 0.5639 0.022 Uiso 1 1 d R
C10 C 0.0721(2) 0.7535(2) 0.67168(13) 0.0168(5) Uani 1 1 d .
H10A H 0.0563 0.7061 0.6283 0.020 Uiso 1 1 d R
H10B H 0.0183 0.8040 0.6732 0.020 Uiso 1 1 d R
C11 C 0.0923(2) 0.67853(19) 0.73700(13) 0.0175(6) Uani 1 1 d .
C12 C 0.0288(3) 0.5735(3) 0.82652(16) 0.0254(7) Uani 1 1 d .
H12A H 0.0698 0.5093 0.8183 0.031 Uiso 1 1 calc R
C13 C -0.0689(3) 0.5275(3) 0.8287(2) 0.0357(8) Uani 1 1 d .
H13A H -0.0939 0.4847 0.7852 0.054 Uiso 1 1 d R
H13B H -0.1122 0.5898 0.8321 0.054 Uiso 1 1 d R
H13C H -0.0639 0.4784 0.8701 0.054 Uiso 1 1 d R
C14 C 0.0767(3) 0.6301(3) 0.89570(18) 0.0295(7) Uani 1 1 d .
C15 C 0.0475(3) 0.7350(3) 0.91360(19) 0.0388(10) Uani 1 1 d .
H15A H -0.0024 0.7729 0.8818 0.047 Uiso 1 1 d R
C16 C 0.0910(4) 0.7855(5) 0.9784(2) 0.0556(13) Uani 1 1 d .
H16A H 0.0707 0.8574 0.9903 0.067 Uiso 1 1 d R
C17 C 0.1635(4) 0.7298(5) 1.0247(2) 0.0611(18) Uani 1 1 d .
H17A H 0.1927 0.7637 1.0687 0.073 Uiso 1 1 d R
C18 C 0.1933(4) 0.6267(5) 1.0078(2) 0.0559(14) Uani 1 1 d .
H18A H 0.2436 0.5898 1.0398 0.067 Uiso 1 1 d R
C19 C 0.1500(3) 0.5755(4) 0.94347(19) 0.0403(9) Uani 1 1 d .
H19A H 0.1704 0.5032 0.9322 0.048 Uiso 1 1 d R
C20 C 0.2966(2) 0.7919(2) 0.88237(13) 0.0205(6) Uani 1 1 d .
H20A H 0.2372 0.7593 0.8904 0.025 Uiso 1 1 d R
H20B H 0.3191 0.8483 0.9204 0.025 Uiso 1 1 d R
C21 C 0.37173(19) 0.7031(4) 0.88593(11) 0.0182(4) Uani 1 1 d .
C22 C 0.4879(3) 0.5747(2) 0.95637(14) 0.0219(6) Uani 1 1 d .
H22A H 0.4681 0.5257 0.9136 0.026 Uiso 1 1 calc R
C23 C 0.4784(3) 0.5067(3) 1.02144(16) 0.0275(7) Uani 1 1 d .
H23A H 0.4125 0.4810 1.0158 0.041 Uiso 1 1 d R
H23B H 0.4956 0.5537 1.0640 0.041 Uiso 1 1 d R
H23C H 0.5211 0.4417 1.0264 0.041 Uiso 1 1 d R
C29 C 0.6491(6) 0.5470(5) 0.9315(5) 0.103(3) Uani 1 1 d .
H29A H 0.6256 0.4789 0.9087 0.124 Uiso 1 1 d R
C24 C 0.5887(3) 0.6130(3) 0.95961(16) 0.0268(7) Uani 1 1 d .
C25 C 0.6265(3) 0.7108(5) 0.9918(2) 0.0440(9) Uani 1 1 d .
H25A H 0.5878 0.7582 1.0133 0.053 Uiso 1 1 d R
C26 C 0.7205(4) 0.7415(4) 0.9936(3) 0.0533(12) Uani 1 1 d .
H26A H 0.7442 0.8102 1.0153 0.064 Uiso 1 1 d R
C27 C 0.7775(4) 0.6762(5) 0.9649(4) 0.0727(19) Uani 1 1 d .
H27A H 0.8408 0.6988 0.9648 0.087 Uiso 1 1 d R
C28 C 0.7426(6) 0.5757(7) 0.9357(6) 0.133(4) Uani 1 1 d .
H28A H 0.7834 0.5255 0.9182 0.160 Uiso 1 1 d R
C30 C 0.5342(2) 0.7678(3) 0.75951(15) 0.0228(6) Uani 1 1 d .
H30A H 0.5498 0.7384 0.8088 0.027 Uiso 1 1 d R
H30B H 0.5879 0.8133 0.7512 0.027 Uiso 1 1 d R
C31 C 0.5171(2) 0.6690(2) 0.70864(14) 0.0206(6) Uani 1 1 d .
C32 C 0.5853(3) 0.5247(3) 0.64398(16) 0.0257(7) Uani 1 1 d .
H32A H 0.5443 0.4686 0.6615 0.031 Uiso 1 1 calc R
C33 C 0.6841(3) 0.4737(4) 0.6504(2) 0.0372(9) Uani 1 1 d .
H33A H 0.7114 0.4555 0.7002 0.056 Uiso 1 1 d R
H33B H 0.7253 0.5277 0.6332 0.056 Uiso 1 1 d R
H33C H 0.6790 0.4052 0.6217 0.056 Uiso 1 1 d R
C34 C 0.5385(3) 0.5544(3) 0.56744(16) 0.0236(6) Uani 1 1 d .
C35 C 0.5725(3) 0.6425(3) 0.53164(18) 0.0291(7) Uani 1 1 d .
H35A H 0.6257 0.6854 0.5552 0.035 Uiso 1 1 d R
C36 C 0.5280(3) 0.6674(3) 0.46122(19) 0.0340(9) Uani 1 1 d .
H36A H 0.5516 0.7267 0.4371 0.041 Uiso 1 1 d R
C37 C 0.4501(3) 0.6064(3) 0.42666(17) 0.0342(9) Uani 1 1 d .
H37A H 0.4196 0.6244 0.3791 0.041 Uiso 1 1 d R
C38 C 0.4165(3) 0.5189(3) 0.46133(17) 0.0308(7) Uani 1 1 d .
H38A H 0.3635 0.4761 0.4373 0.037 Uiso 1 1 d R
C39 C 0.4604(3) 0.4931(3) 0.53151(17) 0.0266(7) Uani 1 1 d .
H39A H 0.4367 0.4330 0.5550 0.032 Uiso 1 1 d R
C40 C 0.3115(2) 0.7365(2) 0.54670(13) 0.0175(6) Uani 1 1 d .
H40A H 0.3712 0.6979 0.5449 0.021 Uiso 1 1 d R
H40B H 0.2910 0.7790 0.5017 0.021 Uiso 1 1 d R
C41 C 0.2391(2) 0.6482(2) 0.55377(14) 0.0159(5) Uani 1 1 d .
C42 C 0.1292(2) 0.5018(2) 0.50009(14) 0.0186(6) Uani 1 1 d .
H42A H 0.1611 0.4522 0.5400 0.022 Uiso 1 1 calc R
C43 C 0.1151(3) 0.4348(3) 0.43135(16) 0.0267(7) Uani 1 1 d .
H43A H 0.1773 0.4104 0.4238 0.040 Uiso 1 1 d R
H43B H 0.0836 0.4818 0.3914 0.040 Uiso 1 1 d R
H43C H 0.0756 0.3689 0.4346 0.040 Uiso 1 1 d R
C44 C 0.0364(2) 0.5421(2) 0.51594(14) 0.0191(6) Uani 1 1 d .
C45 C -0.0165(3) 0.6268(3) 0.47516(15) 0.0241(6) Uani 1 1 d .
H45A H 0.0069 0.6611 0.4379 0.029 Uiso 1 1 d R
C46 C -0.1031(3) 0.6610(3) 0.48872(17) 0.0269(7) Uani 1 1 d .
H46A H -0.1389 0.7183 0.4607 0.032 Uiso 1 1 d R
C47 C -0.1374(3) 0.6111(3) 0.54377(18) 0.0301(7) Uani 1 1 d .
H47A H -0.1962 0.6349 0.5537 0.036 Uiso 1 1 d R
C48 C -0.0850(3) 0.5264(3) 0.58407(18) 0.0287(7) Uani 1 1 d .
H48A H -0.1084 0.4917 0.6212 0.034 Uiso 1 1 d R
C49 C 0.0008(3) 0.4926(3) 0.57017(15) 0.0249(7) Uani 1 1 d .
H49A H 0.0362 0.4349 0.5981 0.030 Uiso 1 1 d R
S1 S 0.50003(7) 0.28019(7) 0.83957(4) 0.02674(17) Uani 1 1 d .
O11 O 0.4623(2) 0.3888(2) 0.81532(14) 0.0408(7) Uani 1 1 d .
O12 O 0.5538(2) 0.2779(2) 0.91197(12) 0.0376(6) Uani 1 1 d .
O13 O 0.4356(2) 0.1874(3) 0.81915(13) 0.0433(7) Uani 1 1 d .
C1S C 0.5918(4) 0.2567(4) 0.7887(2) 0.0437(11) Uani 1 1 d .
F11 F 0.6314(3) 0.1578(3) 0.8032(2) 0.0850(13) Uani 1 1 d .
F12 F 0.5530(3) 0.2621(3) 0.71892(13) 0.0718(10) Uani 1 1 d .
F13 F 0.6595(3) 0.3345(3) 0.80394(16) 0.0634(8) Uani 1 1 d .
S2 S 0.06958(7) 0.28118(7) 0.73057(4) 0.02756(17) Uani 1 1 d .
O21 O -0.0307(2) 0.3058(3) 0.70895(16) 0.0437(7) Uani 1 1 d .
O22 O 0.1302(2) 0.3779(2) 0.74336(15) 0.0400(7) Uani 1 1 d .
O23 O 0.1026(2) 0.1926(3) 0.69046(12) 0.0392(6) Uani 1 1 d .
C2S C 0.0820(4) 0.2178(3) 0.81840(19) 0.0428(11) Uani 1 1 d .
F21 F 0.0279(3) 0.1283(2) 0.81582(18) 0.0695(9) Uani 1 1 d .
F22 F 0.0593(3) 0.2906(2) 0.86477(14) 0.0637(9) Uani 1 1 d .
F23 F 0.1720(2) 0.1866(3) 0.84304(12) 0.0648(9) Uani 1 1 d .
S3 S 0.80157(7) 0.86312(8) 0.74238(4) 0.03060(18) Uani 1 1 d .
O31 O 0.7392(2) 0.9315(3) 0.69035(14) 0.0532(9) Uani 1 1 d .
O32 O 0.7666(2) 0.7523(3) 0.75446(16) 0.0464(7) Uani 1 1 d .
O33 O 0.9002(2) 0.8633(3) 0.73873(14) 0.0403(7) Uani 1 1 d .
C3S C 0.8000(3) 0.9384(3) 0.82492(19) 0.0323(8) Uani 1 1 d .
F31 F 0.8263(2) 1.0449(2) 0.82062(18) 0.0602(8) Uani 1 1 d .
F32 F 0.8597(2) 0.8935(3) 0.88026(12) 0.0528(7) Uani 1 1 d .
F33 F 0.71289(18) 0.9384(2) 0.83819(12) 0.0384(5) Uani 1 1 d .
O1W O 0.3099(2) 0.3515(2) 0.60278(13) 0.0381(6) Uani 1 1 d .
H1W1 H 0.3034 0.2966 0.6285 0.09(2) Uiso 1 1 d R
H2W1 H 0.3066 0.4080 0.6281 0.10(2) Uiso 1 1 d R
O2W O 0.2963(2) 0.1624(2) 0.68946(13) 0.0335(6) Uani 1 1 d .
H1W2 H 0.2401 0.1716 0.6939 0.040(9) Uiso 1 1 d R
H2W2 H 0.3345 0.1750 0.7283 0.040(9) Uiso 1 1 d R
O3W O -0.1984(2) 0.1715(2) 0.64429(12) 0.0391(7) Uani 1 1 d .
H1W3 H -0.1472 0.1996 0.6669 0.062(14) Uiso 1 1 d R
H2W3 H -0.2066 0.1222 0.6735 0.067(18) Uiso 1 1 d R

loop_
_atom_site_aniso_label
_atom_site_aniso_U_11
_atom_site_aniso_U_22
_atom_site_aniso_U_33
_atom_site_aniso_U_23
_atom_site_aniso_U_13
_atom_site_aniso_U_12
Lu 0.01527(5) 0.01296(4) 0.00922(4) -0.00029(5) -0.00016(3) 0.00114(6)
O1 0.0154(11) 0.0167(10) 0.0173(9) 0.0019(7) 0.0019(7) 0.0036(8)
O2 0.0222(12) 0.0203(8) 0.0112(8) 0.0004(7) -0.0012(7) 0.0044(8)
O3 0.0119(11) 0.0215(10) 0.0166(9) 0.0003(7) 0.0008(7) 0.0015(8)
O4 0.0199(12) 0.0157(8) 0.0109(8) 0.0000(6) 0.0016(7) -0.0007(8)
O5 0.0209(13) 0.0155(9) 0.0183(9) 0.0027(7) 0.0006(8) 0.0007(8)
N1 0.0126(13) 0.0163(10) 0.0098(9) -0.0001(8) -0.0004(8) 0.0020(9)
N2 0.0229(15) 0.0158(11) 0.0115(10) -0.0013(8) 0.0005(8) 0.0005(10)
N3 0.0124(13) 0.0201(11) 0.0158(10) -0.0039(8) 0.0001(8) -0.0015(10)
N4 0.0203(14) 0.0151(10) 0.0120(9) 0.0002(8) 0.0013(8) -0.0008(10)
N11 0.0201(15) 0.0241(12) 0.0188(11) 0.0044(9) 0.0071(9) 0.0022(11)
N21 0.0292(16) 0.0213(12) 0.0124(10) -0.0020(7) -0.0025(9) 0.0040(10)
N31 0.0120(14) 0.0282(13) 0.0255(12) -0.0038(10) 0.0022(9) 0.0013(11)
N41 0.0190(14) 0.0217(11) 0.0116(10) -0.0017(8) 0.0021(8) -0.0027(10)
C1 0.0225(17) 0.0137(12) 0.0168(12) -0.0010(9) 0.0006(10) 0.0051(11)
C2 0.0201(16) 0.0177(12) 0.0159(12) -0.0035(9) 0.0013(10) 0.0025(11)
C3 0.0239(17) 0.0176(12) 0.0160(12) -0.0043(10) 0.0005(10) -0.0017(12)
C4 0.0264(18) 0.0191(13) 0.0146(12) -0.0061(10) -0.0020(10) -0.0016(12)
C5 0.0240(18) 0.0198(13) 0.0186(13) 0.0006(10) 0.0022(11) -0.0054(12)
C6 0.0148(15) 0.0202(13) 0.0192(12) 0.0012(10) 0.0038(10) -0.0037(11)
C7 0.0195(16) 0.0160(12) 0.0171(12) 0.0036(9) 0.0018(10) 0.0027(11)
C8 0.0244(17) 0.0174(12) 0.0108(11) 0.0044(9) -0.0008(10) 0.0031(11)
C10 0.0185(16) 0.0175(12) 0.0134(11) 0.0005(9) 0.0012(9) 0.0015(11)
C11 0.0265(16) 0.0111(16) 0.0146(10) -0.0018(8) 0.0035(9) 0.0001(10)
C12 0.030(2) 0.0239(15) 0.0244(14) 0.0079(11) 0.0105(12) 0.0059(13)
C13 0.036(2) 0.0344(18) 0.0408(19) 0.0091(15) 0.0187(16) -0.0018(17)
C14 0.032(2) 0.0361(18) 0.0225(15) 0.0074(13) 0.0101(13) 0.0015(16)
C15 0.044(3) 0.048(2) 0.0251(16) -0.0045(14) 0.0072(15) 0.0110(18)
C16 0.067(4) 0.066(3) 0.035(2) -0.016(2) 0.013(2) 0.012(3)
C17 0.063(3) 0.094(5) 0.0220(17) -0.005(2) 0.0016(17) -0.004(3)
C18 0.056(3) 0.079(4) 0.028(2) 0.023(2) 0.0004(19) 0.002(3)
C19 0.042(3) 0.048(2) 0.0309(17) 0.0192(16) 0.0079(15) 0.0080(19)
C20 0.0287(18) 0.0203(13) 0.0113(11) 0.0000(10) 0.0015(10) 0.0049(12)
C21 0.0207(13) 0.0167(10) 0.0146(9) -0.0006(17) -0.0016(8) -0.002(2)
C22 0.0315(19) 0.0175(13) 0.0128(11) 0.0013(9) -0.0039(10) 0.0061(12)
C23 0.027(2) 0.0267(16) 0.0268(15) 0.0094(12) 0.0018(12) 0.0007(13)
C29 0.102(6) 0.066(4) 0.178(7) -0.071(4) 0.111(6) -0.046(4)
C24 0.039(2) 0.0213(15) 0.0203(13) 0.0043(11) 0.0070(12) 0.0025(14)
C25 0.030(2) 0.044(2) 0.056(2) -0.020(3) 0.0044(14) -0.003(3)
C26 0.042(3) 0.046(2) 0.068(3) -0.007(2) 0.003(2) -0.010(2)
C27 0.049(4) 0.062(4) 0.123(5) -0.004(3) 0.053(3) -0.016(3)
C28 0.111(7) 0.086(5) 0.248(11) -0.087(6) 0.139(8) -0.046(5)
C30 0.0203(17) 0.0249(15) 0.0209(13) -0.0054(11) -0.0005(11) 0.0014(12)
C31 0.0239(17) 0.0197(13) 0.0166(12) 0.0020(9) 0.0013(10) 0.0024(11)
C32 0.0272(19) 0.0238(14) 0.0264(14) 0.0009(11) 0.0068(12) 0.0076(13)
C33 0.033(2) 0.043(2) 0.0373(18) 0.0063(16) 0.0114(16) 0.0186(18)
C34 0.0288(19) 0.0182(13) 0.0258(14) -0.0004(11) 0.0102(12) 0.0062(13)
C35 0.033(2) 0.0225(16) 0.0343(16) 0.0013(12) 0.0125(14) 0.0021(14)
C36 0.046(3) 0.0273(16) 0.0351(17) 0.0066(12) 0.0224(16) 0.0078(15)
C37 0.044(2) 0.0372(19) 0.0227(15) 0.0014(13) 0.0104(14) 0.0174(18)
C38 0.030(2) 0.0340(17) 0.0291(16) -0.0108(13) 0.0072(13) 0.0056(15)
C39 0.033(2) 0.0200(14) 0.0291(15) -0.0030(11) 0.0107(13) 0.0020(13)
C40 0.0213(16) 0.0200(12) 0.0107(10) -0.0020(8) 0.0024(9) -0.0020(10)
C41 0.0154(16) 0.0191(13) 0.0127(11) 0.0006(9) 0.0018(9) 0.0051(11)
C42 0.0201(16) 0.0204(13) 0.0141(11) -0.0017(10) 0.0012(10) -0.0022(12)
C43 0.032(2) 0.0272(15) 0.0191(14) -0.0098(11) 0.0022(12) -0.0055(15)
C44 0.0235(17) 0.0179(13) 0.0142(11) -0.0044(10) 0.0009(10) -0.0046(12)
C45 0.0288(19) 0.0220(13) 0.0192(13) -0.0003(10) 0.0004(11) -0.0025(13)
C46 0.0202(18) 0.0259(13) 0.0318(15) 0.0004(11) -0.0001(12) 0.0025(13)
C47 0.0195(18) 0.0331(17) 0.0381(17) -0.0076(14) 0.0069(13) -0.0002(14)
C48 0.025(2) 0.0339(17) 0.0291(16) 0.0001(13) 0.0097(13) -0.0059(15)
C49 0.0293(19) 0.0262(15) 0.0181(13) 0.0007(11) 0.0032(11) -0.0016(13)
S1 0.0334(5) 0.0210(3) 0.0211(3) 0.0014(3) -0.0041(3) 0.0034(3)
O11 0.0461(19) 0.0260(12) 0.0405(14) -0.0035(10) -0.0115(12) 0.0132(12)
O12 0.0441(18) 0.0426(14) 0.0206(11) 0.0091(10) -0.0048(10) -0.0094(13)
O13 0.0476(17) 0.0314(17) 0.0432(12) 0.0022(12) -0.0068(10) -0.0078(14)
C1S 0.063(3) 0.031(2) 0.038(2) -0.0025(16) 0.016(2) 0.010(2)
F11 0.091(3) 0.0550(19) 0.117(3) 0.0008(18) 0.040(2) 0.041(2)
F12 0.117(3) 0.0710(19) 0.0318(12) -0.0156(12) 0.0256(15) -0.0051(19)
F13 0.064(2) 0.075(2) 0.0596(16) -0.0033(14) 0.0302(15) -0.0141(17)
S2 0.0316(5) 0.0229(3) 0.0277(4) -0.0010(3) 0.0054(3) -0.0006(3)
O21 0.0322(18) 0.0475(16) 0.0487(16) 0.0068(12) 0.0031(12) 0.0049(13)
O22 0.0436(19) 0.0302(13) 0.0495(15) -0.0070(11) 0.0176(13) -0.0077(12)
O23 0.0464(16) 0.0336(14) 0.0367(11) -0.0110(14) 0.0070(9) 0.0021(17)
C2S 0.067(3) 0.026(3) 0.0361(16) 0.0073(15) 0.0133(16) 0.009(2)
F21 0.099(3) 0.0377(14) 0.080(2) 0.0207(14) 0.037(2) -0.0045(16)
F22 0.111(3) 0.0472(15) 0.0393(13) 0.0067(11) 0.0305(16) 0.0236(17)
F23 0.078(2) 0.058(2) 0.0459(12) 0.0007(14) -0.0135(11) 0.0276(18)
S3 0.0261(5) 0.0449(5) 0.0214(3) 0.0033(3) 0.0063(3) 0.0117(4)
O31 0.044(2) 0.089(2) 0.0278(13) 0.0169(14) 0.0094(12) 0.0344(19)
O32 0.0349(18) 0.0501(16) 0.0522(16) -0.0214(13) 0.0049(13) 0.0008(14)
O33 0.0313(17) 0.0563(17) 0.0373(13) 0.0099(12) 0.0163(11) 0.0135(14)
C3S 0.027(2) 0.0362(18) 0.0349(17) -0.0010(14) 0.0088(14) 0.0047(15)
F31 0.053(2) 0.0391(14) 0.094(2) -0.0148(14) 0.0272(16) -0.0071(13)
F32 0.0453(17) 0.0747(18) 0.0333(11) -0.0084(11) -0.0024(10) 0.0219(14)
F33 0.0343(14) 0.0444(12) 0.0401(11) -0.0065(9) 0.0162(9) 0.0046(11)
O1W 0.053(2) 0.0332(13) 0.0310(12) 0.0004(11) 0.0153(12) 0.0000(13)
O2W 0.0381(17) 0.0257(11) 0.0332(12) 0.0001(9) 0.0001(10) -0.0020(11)
O3W 0.0444(18) 0.0490(19) 0.0217(10) -0.0027(10) 0.0027(10) 0.0039(12)

loop_
_atom_type_symbol
_atom_type_description
_atom_type_scat_dispersion_real
_atom_type_scat_dispersion_imag
_atom_type_scat_source
C C 0.0033 0.0016 'International Tables Vol C Tables 4.2.6.8 and 6.1.1.4'
H H 0.0000 0.0000 'International Tables Vol C Tables 4.2.6.8 and 6.1.1.4'
N N 0.0061 0.0033 'International Tables Vol C Tables 4.2.6.8 and 6.1.1.4'
O O 0.0106 0.0060 'International Tables Vol C Tables 4.2.6.8 and 6.1.1.4'
F F 0.0171 0.0103 'International Tables Vol C Tables 4.2.6.8 and 6.1.1.4'
S S 0.1246 0.1234 'International Tables Vol C Tables 4.2.6.8 and 6.1.1.4'
Lu Lu -0.4720 5.8584 'International Tables Vol C Tables 4.2.6.8 and 6.1.1.4'

loop_
_exptl_crystal_face_index_h
_exptl_crystal_face_index_k
_exptl_crystal_face_index_l
_exptl_crystal_face_perp_dist
1.00 0.00 -1.00 0.0900
-1.00 0.00 1.00 0.0900
0.00 1.00 1.00 0.1300
0.00 0.00 -1.00 0.1800
0.00 -1.00 1.00 0.2000
0.00 1.00 -1.00 0.1900
0.00 -1.00 -1.00 0.1300
0.00 0.00 1.00 0.2500

loop_
_geom_angle_atom_site_label_1
_geom_angle_atom_site_label_2
_geom_angle_atom_site_label_3
_geom_angle
O2 Lu O4 142.70(7)
O2 Lu O3 83.12(7)
O4 Lu O3 83.47(7)
O2 Lu O1 83.23(8)
O4 Lu O1 85.58(7)
O3 Lu O1 140.80(7)
O2 Lu O5 72.38(7)
O4 Lu O5 70.35(7)
O3 Lu O5 70.99(7)
O1 Lu O5 69.88(7)
O2 Lu N1 132.00(7)
O4 Lu N1 74.41(7)
O3 Lu N1 142.30(7)
O1 Lu N1 68.14(7)
O5 Lu N1 126.25(8)
O2 Lu N3 72.86(8)
O4 Lu N3 131.79(7)
O3 Lu N3 67.56(8)
O1 Lu N3 140.55(7)
O5 Lu N3 128.05(8)
N1 Lu N3 105.70(8)
O2 Lu N4 139.72(8)
O4 Lu N4 67.42(7)
O3 Lu N4 73.94(8)
O1 Lu N4 134.42(8)
O5 Lu N4 127.11(7)
N1 Lu N4 69.51(8)
N3 Lu N4 67.93(7)
O2 Lu N2 67.06(7)
O4 Lu N2 141.65(8)
O3 Lu N2 132.48(8)
O1 Lu N2 73.27(8)
O5 Lu N2 127.35(7)
N1 Lu N2 68.16(7)
N3 Lu N2 68.68(8)
N4 Lu N2 105.54(7)
C11 O1 Lu 122.86(17)
C21 O2 Lu 125.2(2)
C31 O3 Lu 123.79(19)
C41 O4 Lu 125.01(19)
C10 N1 C1 109.3(2)
C10 N1 C8 109.5(2)
C1 N1 C8 108.2(2)
C10 N1 Lu 105.63(16)
C1 N1 Lu 113.27(16)
C8 N1 Lu 110.96(17)
C2 N2 C20 109.5(2)
C2 N2 C3 108.7(2)
C20 N2 C3 110.3(2)
C2 N2 Lu 111.67(15)
C20 N2 Lu 106.39(16)
C3 N2 Lu 110.28(17)
C30 N3 C4 109.4(2)
C30 N3 C5 110.3(2)
C4 N3 C5 107.5(2)
C30 N3 Lu 105.59(17)
C4 N3 Lu 111.52(19)
C5 N3 Lu 112.55(17)
C6 N4 C40 108.9(2)
C6 N4 C7 109.4(2)
C40 N4 C7 109.4(2)
C6 N4 Lu 112.56(16)
C40 N4 Lu 106.58(16)
C7 N4 Lu 109.93(16)
C11 N11 C12 122.5(3)
C21 N21 C22 121.3(3)
C31 N31 C32 120.7(3)
C41 N41 C42 120.6(2)
N1 C1 C2 111.8(2)
N2 C2 C1 111.3(2)
N2 C3 C4 113.0(2)
N3 C4 C3 111.0(2)
N3 C5 C6 112.0(2)
N4 C6 C5 111.2(2)
N4 C7 C8 113.1(2)
N1 C8 C7 111.3(2)
N1 C10 C11 109.6(2)
O1 C11 N11 122.5(2)
O1 C11 C10 119.9(3)
N11 C11 C10 117.6(3)
N11 C12 C13 108.7(3)
N11 C12 C14 111.4(3)
C13 C12 C14 112.4(3)
C15 C14 C19 118.8(4)
C15 C14 C12 121.1(4)
C19 C14 C12 120.1(4)
C14 C15 C16 120.5(4)
C17 C16 C15 119.6(5)
C18 C17 C16 120.6(5)
C17 C18 C19 120.2(5)
C14 C19 C18 120.3(4)
N2 C20 C21 110.4(2)
O2 C21 N21 121.0(3)
O2 C21 C20 120.1(2)
N21 C21 C20 118.8(3)
N21 C22 C24 112.3(3)
N21 C22 C23 107.9(3)
C24 C22 C23 112.7(3)
C24 C29 C28 122.1(5)
C29 C24 C25 116.3(4)
C29 C24 C22 119.8(4)
C25 C24 C22 123.8(3)
C24 C25 C26 121.3(4)
C27 C26 C25 121.1(5)
C26 C27 C28 118.5(6)
C27 C28 C29 120.5(6)
N3 C30 C31 110.1(3)
O3 C31 N31 122.6(3)
O3 C31 C30 120.7(3)
N31 C31 C30 116.7(3)
N31 C32 C34 111.0(2)
N31 C32 C33 108.6(3)
C34 C32 C33 112.1(3)
C39 C34 C35 118.7(3)
C39 C34 C32 119.8(3)
C35 C34 C32 121.5(3)
C36 C35 C34 120.1(4)
C37 C36 C35 120.5(3)
C36 C37 C38 119.9(3)
C37 C38 C39 120.2(4)
C34 C39 C38 120.7(3)
N4 C40 C41 110.4(2)
O4 C41 N41 121.7(3)
O4 C41 C40 120.0(2)
N41 C41 C40 118.2(2)
N41 C42 C44 111.2(2)
N41 C42 C43 108.4(2)
C44 C42 C43 112.9(3)
C49 C44 C45 119.0(3)
C49 C44 C42 120.2(3)
C45 C44 C42 120.8(3)
C46 C45 C44 120.4(3)
C45 C46 C47 119.9(3)
C48 C47 C46 119.7(3)
C49 C48 C47 120.1(3)
C48 C49 C44 120.9(3)
O12 S1 O13 115.22(16)
O12 S1 O11 114.52(16)
O13 S1 O11 115.35(18)
O12 S1 C1S 102.7(2)
O13 S1 C1S 103.4(2)
O11 S1 C1S 103.1(2)
F11 C1S F13 108.5(5)
F11 C1S F12 108.8(4)
F13 C1S F12 108.2(4)
F11 C1S S1 110.7(4)
F13 C1S S1 110.7(3)
F12 C1S S1 109.9(4)
O22 S2 O21 114.75(19)
O22 S2 O23 114.78(18)
O21 S2 O23 114.76(17)
O22 S2 C2S 103.95(19)
O21 S2 C2S 103.9(2)
O23 S2 C2S 102.50(19)
F21 C2S F23 107.9(4)
F21 C2S F22 108.8(4)
F23 C2S F22 107.7(4)
F21 C2S S2 111.3(3)
F23 C2S S2 109.7(3)
F22 C2S S2 111.3(3)
O33 S3 O31 115.82(19)
O33 S3 O32 112.94(19)
O31 S3 O32 116.2(2)
O33 S3 C3S 104.05(18)
O31 S3 C3S 101.70(18)
O32 S3 C3S 103.69(17)
F32 C3S F31 107.0(4)
F32 C3S F33 108.3(3)
F31 C3S F33 107.7(3)
F32 C3S S3 111.8(3)
F31 C3S S3 110.8(3)
F33 C3S S3 111.0(3)

loop_
_geom_bond_atom_site_label_1
_geom_bond_atom_site_label_2
_geom_bond_distance
Lu O2 2.2725(18)
Lu O4 2.2727(18)
Lu O3 2.283(2)
Lu O1 2.292(2)
Lu O5 2.426(2)
Lu N1 2.592(2)
Lu N3 2.623(3)
Lu N4 2.623(2)
Lu N2 2.636(2)
O1 C11 1.248(4)
O2 C21 1.257(3)
O3 C31 1.238(4)
O4 C41 1.256(3)
N1 C10 1.475(4)
N1 C1 1.495(3)
N1 C8 1.499(3)
N2 C2 1.472(4)
N2 C20 1.483(3)
N2 C3 1.492(4)
N3 C30 1.473(4)
N3 C4 1.495(3)
N3 C5 1.499(4)
N4 C6 1.477(4)
N4 C40 1.482(3)
N4 C7 1.499(4)
N11 C11 1.334(4)
N11 C12 1.477(4)
N21 C21 1.328(3)
N21 C22 1.478(4)
N31 C31 1.342(4)
N31 C32 1.480(4)
N41 C41 1.321(4)
N41 C42 1.475(4)
C1 C2 1.530(4)
C3 C4 1.510(5)
C5 C6 1.526(4)
C7 C8 1.505(4)
C10 C11 1.520(3)
C12 C13 1.518(5)
C12 C14 1.520(5)
C14 C15 1.388(5)
C14 C19 1.400(5)
C15 C16 1.405(6)
C16 C17 1.385(7)
C17 C18 1.366(8)
C18 C19 1.401(7)
C20 C21 1.504(5)
C22 C24 1.509(5)
C22 C23 1.526(4)
C29 C24 1.369(6)
C29 C28 1.374(10)
C24 C25 1.376(6)
C25 C26 1.393(6)
C26 C27 1.336(7)
C27 C28 1.372(9)
C30 C31 1.519(4)
C32 C34 1.524(4)
C32 C33 1.525(5)
C34 C39 1.390(5)
C34 C35 1.404(4)
C35 C36 1.400(5)
C36 C37 1.378(6)
C37 C38 1.383(6)
C38 C39 1.397(5)
C40 C41 1.509(4)
C42 C44 1.512(5)
C42 C43 1.524(4)
C44 C49 1.393(4)
C44 C45 1.399(4)
C45 C46 1.388(5)
C46 C47 1.399(5)
C47 C48 1.391(5)
C48 C49 1.381(5)
S1 O12 1.440(2)
S1 O13 1.442(3)
S1 O11 1.443(3)
S1 C1S 1.832(5)
C1S F11 1.314(5)
C1S F13 1.331(6)
C1S F12 1.340(5)
S2 O22 1.435(3)
S2 O21 1.442(3)
S2 O23 1.450(3)
S2 C2S 1.828(4)
C2S F21 1.316(5)
C2S F23 1.330(5)
C2S F22 1.337(5)
S3 O33 1.436(3)
S3 O31 1.443(3)
S3 O32 1.452(3)
S3 C3S 1.832(4)
C3S F32 1.327(4)
C3S F31 1.333(5)
C3S F33 1.333(5)

loop_
_geom_hbond_atom_site_label_D
_geom_hbond_atom_site_label_H
_geom_hbond_atom_site_label_A
_geom_hbond_distance_DH
_geom_hbond_distance_HA
_geom_hbond_distance_DA
_geom_hbond_angle_DHA
_geom_hbond_site_symmetry_A
O5 H051 O11 0.84 1.99 2.817(3) 167.5 .
O5 H052 O22 0.84 2.11 2.947(4) 171.9 .
N11 H11 O33 0.88 2.35 3.036(4) 134.5 1_455
N21 H20 O12 0.88 2.08 2.923(3) 158.7 2_657
N31 H30 O32 0.88 2.08 2.942(4) 167.4 .
N41 H40 O3W 0.88 1.99 2.859(3) 171.2 2_556
O1W H1W1 O2W 0.84 2.00 2.841(4) 176.2 .
O1W H2W1 O5 0.84 2.26 3.040(3) 155.2 .
O2W H1W2 O23 0.84 1.98 2.814(4) 172.3 .
O2W H2W2 O13 0.84 2.02 2.857(4) 172.5 .
O3W H1W3 O21 0.84 2.11 2.936(4) 165.9 .
O3W H2W3 O31 0.84 2.45 3.185(5) 146.6 1_445
